data_7108563
loop_
_publ_author_name
'Michael Carrol'
'Helge Muller-Bunz'
'Patrick J. Guiry'

_publ_section_title
;
 Enantioselective construction of sterically hindered tertiary alpha-aryl
 ketones: a catalytic asymmetric synthesis of isoflavanones
;
_journal_name_full Chem.Commun.
_journal_page_first 11142
_journal_paper_doi 10.1039/c2cc36452b
_journal_volume 48
_journal_year 2012
_chemical_absolute_configuration ad
_chemical_formula_moiety 'C18 H18 O5'
_chemical_formula_sum 'C18 H18 O5'
_chemical_formula_weight 314.32
_chemical_name_systematic
;
?
;
_space_group_IT_number 4
_symmetry_cell_setting monoclinic
_symmetry_space_group_name_Hall 'P 2yb'
_symmetry_space_group_name_H-M 'P 1 21 1'
_atom_sites_solution_hydrogens geom
_atom_sites_solution_primary direct
_atom_sites_solution_secondary difmap
_audit_creation_method SHELXL-97
_cell_angle_alpha 90.00
_cell_angle_beta 99.843(1)
_cell_angle_gamma 90.00
_cell_formula_units_Z 2
_cell_length_a 9.2264(1)
_cell_length_b 6.84999(9)
_cell_length_c 12.2116(2)
_cell_measurement_reflns_used 5543
_cell_measurement_temperature 100(2)
_cell_measurement_theta_max 76.8889
_cell_measurement_theta_min 3.6706
_cell_volume 760.422(18)
_computing_cell_refinement
;
CrysAlisPro, Oxford Diffraction Ltd.,
Version 1.171.34.36 (release 02-08-2010 CrysAlis171 .NET)
(compiled Aug 2 2010,13:00:58)
;
_computing_data_collection
;
CrysAlisPro, Oxford Diffraction Ltd.,
Version 1.171.34.36 (release 02-08-2010 CrysAlis171 .NET)
(compiled Aug 2 2010,13:00:58)
;
_computing_data_reduction
;
CrysAlisPro, Oxford Diffraction Ltd.,
Version 1.171.34.36 (release 02-08-2010 CrysAlis171 .NET)
(compiled Aug 2 2010,13:00:58)
;
_computing_structure_refinement 'SHELXL-97 (Sheldrick, 2008)'
_computing_structure_solution 'SHELXS-97 (Sheldrick, 2008)'
_diffrn_ambient_temperature 100(2)
_diffrn_detector_area_resol_mean 10.3196
_diffrn_measured_fraction_theta_full 0.991
_diffrn_measured_fraction_theta_max 0.989
_diffrn_measurement_device_type 'SuperNova, Dual, Cu at zero, Atlas'
_diffrn_measurement_method '\w scans'
_diffrn_radiation_monochromator mirror
_diffrn_radiation_source 'SuperNova (Cu) X-ray Source'
_diffrn_radiation_type CuK\a
_diffrn_radiation_wavelength 1.54184
_diffrn_reflns_av_R_equivalents 0.0155
_diffrn_reflns_av_sigmaI/netI 0.0176
_diffrn_reflns_limit_h_max 11
_diffrn_reflns_limit_h_min -11
_diffrn_reflns_limit_k_max 8
_diffrn_reflns_limit_k_min -8
_diffrn_reflns_limit_l_max 15
_diffrn_reflns_limit_l_min -15
_diffrn_reflns_number 6757
_diffrn_reflns_theta_full 77.00
_diffrn_reflns_theta_max 77.09
_diffrn_reflns_theta_min 3.67
_exptl_absorpt_coefficient_mu 0.828
_exptl_absorpt_correction_T_max 0.941
_exptl_absorpt_correction_T_min 0.859
_exptl_absorpt_correction_type analytical
_exptl_absorpt_process_details
;
CrysAlisPro, Oxford Diffraction Ltd.,
Version 1.171.34.36 (release 02-08-2010 CrysAlis171 .NET)
(compiled Aug 2 2010,13:00:58)
Analytical numeric absorption correction using a multifaceted crystal
model based on expressions derived by R.C. Clark & J.S. Reid.
(Clark, R. C. & Reid, J. S. (1995). Acta Cryst. A51, 887-897)
;
_exptl_crystal_colour colourless
_exptl_crystal_density_diffrn 1.373
_exptl_crystal_density_method 'not measured'
_exptl_crystal_description rod
_exptl_crystal_F_000 332
_exptl_crystal_size_max 0.3109
_exptl_crystal_size_mid 0.1595
_exptl_crystal_size_min 0.1000
_refine_diff_density_max 0.199
_refine_diff_density_min -0.192
_refine_diff_density_rms 0.041
_refine_ls_abs_structure_details 'Flack H D (1983), Acta Cryst. A39, 876-881'
_refine_ls_abs_structure_Flack 0.06(12)
_refine_ls_extinction_method none
_refine_ls_goodness_of_fit_ref 1.037
_refine_ls_hydrogen_treatment constr
_refine_ls_matrix_type full
_refine_ls_number_parameters 211
_refine_ls_number_reflns 3111
_refine_ls_number_restraints 1
_refine_ls_restrained_S_all 1.037
_refine_ls_R_factor_all 0.0302
_refine_ls_R_factor_gt 0.0292
_refine_ls_shift/su_max 0.001
_refine_ls_shift/su_mean 0.000
_refine_ls_structure_factor_coef Fsqd
_refine_ls_weighting_details 'calc w=1/[\s^2^(Fo^2^)+(0.0516P)^2^+0.0945P] where P=(Fo^2^+2Fc^2^)/3'
_refine_ls_weighting_scheme calc
_refine_ls_wR_factor_gt 0.0767
_refine_ls_wR_factor_ref 0.0785
_reflns_number_gt 3033
_reflns_number_total 3111
_reflns_threshold_expression I>2\s(I)
_cod_data_source_file c2cc36452b.txt
_cod_data_source_block gui55(9c)
_cod_original_cell_volume 760.421(18)
_cod_original_sg_symbol_H-M 'P 21'
_cod_database_code 7108563

loop_
_symmetry_equiv_pos_as_xyz
'x, y, z'
'-x, y+1/2, -z'

loop_
_atom_site_label
_atom_site_type_symbol
_atom_site_fract_x
_atom_site_fract_y
_atom_site_fract_z
_atom_site_U_iso_or_equiv
_atom_site_adp_type
_atom_site_occupancy
_atom_site_symmetry_multiplicity
_atom_site_calc_flag
_atom_site_refinement_flags
C1 C -0.14958(11) 0.7305(2) 0.05738(9) 0.0168(2) Uani 1 1 d .
O1 O -0.06351(9) 0.89141(14) 0.07910(7) 0.01969(18) Uani 1 1 d .
C2 C -0.11995(12) 0.55398(19) 0.11480(9) 0.0160(2) Uani 1 1 d .
C3 C -0.21295(13) 0.3936(2) 0.08609(10) 0.0203(2) Uani 1 1 d .
H3 H -0.1930 0.2736 0.1247 0.024 Uiso 1 1 calc R
C4 C -0.33344(13) 0.4086(2) 0.00198(10) 0.0245(3) Uani 1 1 d .
H4 H -0.3967 0.2998 -0.0167 0.029 Uiso 1 1 calc R
C5 C -0.36164(14) 0.5849(2) -0.05541(10) 0.0241(3) Uani 1 1 d .
H5 H -0.4437 0.5947 -0.1138 0.029 Uiso 1 1 calc R
C6 C -0.27144(13) 0.7454(2) -0.02818(9) 0.0215(3) Uani 1 1 d .
H6 H -0.2920 0.8649 -0.0672 0.026 Uiso 1 1 calc R
C7 C 0.01595(12) 0.53039(18) 0.19839(10) 0.0153(2) Uani 1 1 d .
O2 O 0.04812(10) 0.37679(14) 0.24615(7) 0.02114(18) Uani 1 1 d .
C8 C 0.11619(11) 0.7089(2) 0.21387(8) 0.0153(2) Uani 1 1 d .
H8 H 0.1827 0.6992 0.1574 0.018 Uiso 1 1 calc R
C9 C 0.02596(13) 0.8960(2) 0.18839(10) 0.0186(2) Uani 1 1 d .
H9A H -0.0384 0.9134 0.2448 0.022 Uiso 1 1 calc R
H9B H 0.0934 1.0093 0.1935 0.022 Uiso 1 1 calc R
C10 C 0.21340(11) 0.7140(2) 0.32675(8) 0.0144(2) Uani 1 1 d .
C11 C 0.15372(11) 0.7148(2) 0.42495(9) 0.0149(2) Uani 1 1 d .
O3 O 0.00330(8) 0.71028(15) 0.40941(6) 0.01767(17) Uani 1 1 d .
C16 C -0.06504(12) 0.7112(2) 0.50622(9) 0.0203(2) Uani 1 1 d .
H16A H -0.0310 0.5982 0.5528 0.030 Uiso 1 1 calc R
H16B H -0.1721 0.7046 0.4837 0.030 Uiso 1 1 calc R
H16C H -0.0387 0.8315 0.5484 0.030 Uiso 1 1 calc R
C12 C 0.24131(12) 0.7174(2) 0.52983(9) 0.0167(2) Uani 1 1 d .
H12 H 0.1982 0.7184 0.5951 0.020 Uiso 1 1 calc R
C13 C 0.39393(11) 0.7186(2) 0.53686(9) 0.0159(2) Uani 1 1 d .
O4 O 0.47286(8) 0.72053(17) 0.64209(6) 0.01998(18) Uani 1 1 d .
C17 C 0.62991(12) 0.7243(2) 0.65239(9) 0.0190(2) Uani 1 1 d .
H17A H 0.6635 0.6045 0.6207 0.029 Uiso 1 1 calc R
H17B H 0.6742 0.7334 0.7311 0.029 Uiso 1 1 calc R
H17C H 0.6594 0.8377 0.6124 0.029 Uiso 1 1 calc R
C14 C 0.45821(11) 0.7168(2) 0.44183(9) 0.0158(2) Uani 1 1 d .
H14 H 0.5622 0.7174 0.4474 0.019 Uiso 1 1 calc R
C15 C 0.36700(11) 0.7142(2) 0.33801(8) 0.0144(2) Uani 1 1 d .
O5 O 0.42195(8) 0.70839(17) 0.24102(6) 0.01943(17) Uani 1 1 d .
C18 C 0.57847(12) 0.7086(3) 0.24851(9) 0.0234(2) Uani 1 1 d .
H18A H 0.6190 0.8293 0.2845 0.035 Uiso 1 1 calc R
H18B H 0.6032 0.7005 0.1737 0.035 Uiso 1 1 calc R
H18C H 0.6204 0.5961 0.2925 0.035 Uiso 1 1 calc R

loop_
_atom_site_aniso_label
_atom_site_aniso_U_11
_atom_site_aniso_U_22
_atom_site_aniso_U_33
_atom_site_aniso_U_23
_atom_site_aniso_U_13
_atom_site_aniso_U_12
C1 0.0131(4) 0.0228(6) 0.0150(5) -0.0011(5) 0.0035(4) -0.0006(5)
O1 0.0173(4) 0.0201(4) 0.0198(4) 0.0046(3) -0.0021(3) -0.0016(3)
C2 0.0134(5) 0.0212(6) 0.0138(5) -0.0020(4) 0.0029(4) 0.0010(4)
C3 0.0197(5) 0.0228(6) 0.0186(5) -0.0033(5) 0.0039(4) -0.0027(5)
C4 0.0190(6) 0.0331(7) 0.0214(5) -0.0072(5) 0.0032(4) -0.0067(5)
C5 0.0159(5) 0.0404(8) 0.0153(5) -0.0039(5) 0.0005(4) -0.0010(5)
C6 0.0170(5) 0.0305(8) 0.0167(5) 0.0020(5) 0.0023(4) 0.0021(5)
C7 0.0138(5) 0.0168(6) 0.0153(5) -0.0021(4) 0.0024(4) 0.0006(4)
O2 0.0223(4) 0.0154(4) 0.0237(4) 0.0000(3) -0.0017(3) 0.0016(3)
C8 0.0126(4) 0.0167(5) 0.0162(5) -0.0002(5) 0.0013(4) -0.0004(5)
C9 0.0170(5) 0.0172(6) 0.0198(5) 0.0011(5) -0.0022(4) -0.0007(5)
C10 0.0127(5) 0.0128(5) 0.0170(5) -0.0004(5) 0.0011(4) 0.0005(5)
C11 0.0115(4) 0.0128(5) 0.0203(5) -0.0010(5) 0.0028(4) -0.0010(5)
O3 0.0113(4) 0.0233(4) 0.0188(4) -0.0014(4) 0.0037(3) -0.0006(4)
C16 0.0160(5) 0.0239(5) 0.0227(5) 0.0002(6) 0.0082(4) 0.0000(6)
C12 0.0160(5) 0.0179(5) 0.0168(5) -0.0009(5) 0.0049(4) -0.0005(5)
C13 0.0162(5) 0.0148(5) 0.0156(5) -0.0010(5) 0.0001(4) -0.0003(5)
O4 0.0152(4) 0.0294(4) 0.0147(4) -0.0010(4) 0.0006(3) -0.0016(4)
C17 0.0145(5) 0.0229(6) 0.0180(5) 0.0007(5) -0.0019(4) -0.0013(5)
C14 0.0122(4) 0.0162(5) 0.0188(5) 0.0001(5) 0.0023(4) 0.0003(5)
C15 0.0139(5) 0.0131(5) 0.0164(5) 0.0009(5) 0.0028(4) 0.0011(5)
O5 0.0114(4) 0.0320(4) 0.0152(3) 0.0010(4) 0.0031(3) 0.0010(4)
C18 0.0124(5) 0.0396(7) 0.0186(5) 0.0023(6) 0.0042(4) 0.0023(6)

loop_
_atom_type_symbol
_atom_type_description
_atom_type_scat_dispersion_real
_atom_type_scat_dispersion_imag
_atom_type_scat_source
C C 0.0181 0.0091 'International Tables Vol C Tables 4.2.6.8 and 6.1.1.4'
H H 0.0000 0.0000 'International Tables Vol C Tables 4.2.6.8 and 6.1.1.4'
O O 0.0492 0.0322 'International Tables Vol C Tables 4.2.6.8 and 6.1.1.4'

loop_
_geom_angle_atom_site_label_1
_geom_angle_atom_site_label_2
_geom_angle_atom_site_label_3
_geom_angle
O1 C1 C2 123.04(10)
O1 C1 C6 117.01(11)
C2 C1 C6 119.94(11)
C1 O1 C9 114.89(9)
C1 C2 C3 119.52(10)
C1 C2 C7 120.52(10)
C3 C2 C7 119.73(11)
C4 C3 C2 120.54(12)
C4 C3 H3 119.7
C2 C3 H3 119.7
C3 C4 C5 119.57(12)
C3 C4 H4 120.2
C5 C4 H4 120.2
C6 C5 C4 120.85(11)
C6 C5 H5 119.6
C4 C5 H5 119.6
C5 C6 C1 119.58(12)
C5 C6 H6 120.2
C1 C6 H6 120.2
O2 C7 C2 122.19(11)
O2 C7 C8 122.79(10)
C2 C7 C8 114.90(10)
C10 C8 C7 112.62(10)
C10 C8 C9 112.52(10)
C7 C8 C9 110.42(8)
C10 C8 H8 107.0
C7 C8 H8 107.0
C9 C8 H8 107.0
O1 C9 C8 111.98(10)
O1 C9 H9A 109.2
C8 C9 H9A 109.2
O1 C9 H9B 109.2
C8 C9 H9B 109.2
H9A C9 H9B 107.9
C15 C10 C11 117.04(9)
C15 C10 C8 121.51(9)
C11 C10 C8 121.44(9)
O3 C11 C12 122.89(10)
O3 C11 C10 114.73(9)
C12 C11 C10 122.37(9)
C11 O3 C16 117.68(8)
O3 C16 H16A 109.5
O3 C16 H16B 109.5
H16A C16 H16B 109.5
O3 C16 H16C 109.5
H16A C16 H16C 109.5
H16B C16 H16C 109.5
C11 C12 C13 118.50(10)
C11 C12 H12 120.7
C13 C12 H12 120.7
O4 C13 C14 123.43(9)
O4 C13 C12 115.36(9)
C14 C13 C12 121.22(10)
C13 O4 C17 116.85(8)
O4 C17 H17A 109.5
O4 C17 H17B 109.5
H17A C17 H17B 109.5
O4 C17 H17C 109.5
H17A C17 H17C 109.5
H17B C17 H17C 109.5
C13 C14 C15 118.74(9)
C13 C14 H14 120.6
C15 C14 H14 120.6
O5 C15 C14 122.14(9)
O5 C15 C10 115.73(9)
C14 C15 C10 122.13(9)
C15 O5 C18 117.68(8)
O5 C18 H18A 109.5
O5 C18 H18B 109.5
H18A C18 H18B 109.5
O5 C18 H18C 109.5
H18A C18 H18C 109.5
H18B C18 H18C 109.5

loop_
_geom_bond_atom_site_label_1
_geom_bond_atom_site_label_2
_geom_bond_distance
C1 O1 1.3581(16)
C1 C2 1.4009(18)
C1 C6 1.4017(15)
O1 C9 1.4446(14)
C2 C3 1.4011(17)
C2 C7 1.4842(15)
C3 C4 1.3824(17)
C3 H3 0.9500
C4 C5 1.399(2)
C4 H4 0.9500
C5 C6 1.3845(19)
C5 H5 0.9500
C6 H6 0.9500
C7 O2 1.2149(16)
C7 C8 1.5251(17)
C8 C10 1.5110(13)
C8 C9 1.5313(17)
C8 H8 1.0000
C9 H9A 0.9900
C9 H9B 0.9900
C10 C15 1.4003(14)
C10 C11 1.4025(14)
C11 O3 1.3686(12)
C11 C12 1.3928(14)
O3 C16 1.4318(13)
C16 H16A 0.9800
C16 H16B 0.9800
C16 H16C 0.9800
C12 C13 1.3961(14)
C12 H12 0.9500
C13 O4 1.3645(12)
C13 C14 1.3906(15)
O4 C17 1.4331(13)
C17 H17A 0.9800
C17 H17B 0.9800
C17 H17C 0.9800
C14 C15 1.3968(14)
C14 H14 0.9500
C15 O5 1.3663(12)
O5 C18 1.4314(13)
C18 H18A 0.9800
C18 H18B 0.9800
C18 H18C 0.9800

loop_
_geom_torsion_atom_site_label_1
_geom_torsion_atom_site_label_2
_geom_torsion_atom_site_label_3
_geom_torsion_atom_site_label_4
_geom_torsion
C2 C1 O1 C9 -22.04(15)
C6 C1 O1 C9 159.05(10)
O1 C1 C2 C3 -178.96(10)
C6 C1 C2 C3 -0.09(17)
O1 C1 C2 C7 -4.49(17)
C6 C1 C2 C7 174.39(10)
C1 C2 C3 C4 -0.15(17)
C7 C2 C3 C4 -174.67(11)
C2 C3 C4 C5 0.58(18)
C3 C4 C5 C6 -0.78(18)
C4 C5 C6 C1 0.54(18)
O1 C1 C6 C5 178.83(10)
C2 C1 C6 C5 -0.11(17)
C1 C2 C7 O2 -176.75(11)
C3 C2 C7 O2 -2.29(17)
C1 C2 C7 C8 -0.57(15)
C3 C2 C7 C8 173.90(10)
O2 C7 C8 C10 -28.17(16)
C2 C7 C8 C10 155.67(9)
O2 C7 C8 C9 -154.89(11)
C2 C7 C8 C9 28.95(13)
C1 O1 C9 C8 51.98(13)
C10 C8 C9 O1 178.45(9)
C7 C8 C9 O1 -54.77(12)
C7 C8 C10 C15 120.06(12)
C9 C8 C10 C15 -114.35(13)
C7 C8 C10 C11 -58.62(16)
C9 C8 C10 C11 66.97(15)
C15 C10 C11 O3 -178.67(12)
C8 C10 C11 O3 0.06(18)
C15 C10 C11 C12 0.58(19)
C8 C10 C11 C12 179.31(12)
C12 C11 O3 C16 0.90(18)
C10 C11 O3 C16 -179.86(12)
O3 C11 C12 C13 178.92(12)
C10 C11 C12 C13 -0.3(2)
C11 C12 C13 O4 -179.80(12)
C11 C12 C13 C14 -0.1(2)
C14 C13 O4 C17 1.1(2)
C12 C13 O4 C17 -179.21(12)
O4 C13 C14 C15 179.80(12)
C12 C13 C14 C15 0.1(2)
C13 C14 C15 O5 -178.63(12)
C13 C14 C15 C10 0.2(2)
C11 C10 C15 O5 178.37(12)
C8 C10 C15 O5 -0.36(18)
C11 C10 C15 C14 -0.56(19)
C8 C10 C15 C14 -179.29(13)
C14 C15 O5 C18 -1.14(19)
C10 C15 O5 C18 179.93(12)
